data_1504287
loop_
_publ_author_name
'Gharpure, Santosh J.'
'Shukla, Manoj K.'
'Vijayasree, U.'

_publ_section_title
;
 Stereoselective synthesis of donor-acceptor substituted
 cyclopropafuranones by intramolecular cyclopropanation of vinylogous
 carbonates: divergent synthesis of tetrahydrofuran-3-one,
 tetrahydropyran-3-one, and lactones.
;
_journal_issue 23
_journal_name_full 'Organic letters'
_journal_page_first 5466
_journal_page_last 5469
_journal_paper_doi 10.1021/ol902301h
_journal_volume 11
_journal_year 2009
_chemical_absolute_configuration unk
_chemical_formula_moiety 'C7 H8 O4'
_chemical_formula_sum 'C7 H8 O4'
_chemical_formula_weight 156.13
_chemical_name_systematic
;

 ?

;
_space_group_IT_number 19
_symmetry_cell_setting orthorhombic
_symmetry_space_group_name_Hall 'P 2ac 2ab'
_symmetry_space_group_name_H-M 'P 21 21 21'
_atom_sites_solution_hydrogens geom
_atom_sites_solution_primary direct
_atom_sites_solution_secondary difmap
_audit_creation_method SHELXL-97
_cell_angle_alpha 90.00
_cell_angle_beta 90.00
_cell_angle_gamma 90.00
_cell_formula_units_Z 4
_cell_length_a 6.1758(4)
_cell_length_b 9.0571(8)
_cell_length_c 12.9827(10)
_cell_measurement_reflns_used 778
_cell_measurement_temperature 298(2)
_cell_measurement_theta_max 20.85
_cell_measurement_theta_min 2.74
_cell_volume 726.19(10)
_computing_cell_refinement 'APEX II,Bruker,2004'
_computing_data_collection 'APEX II,Bruker,2004'
_computing_data_reduction SAINT,Bruker,2004
_computing_molecular_graphics 'ORTEP-3 (Farrugia, 1997)'
_computing_publication_material 'SHELXL-97 (Sheldrick, 1997)'
_computing_structure_refinement 'SHELXL-97 (Sheldrick, 1997)'
_computing_structure_solution 'SHELXS-97 (Sheldrick, 1997)'
_diffrn_ambient_temperature 298(2)
_diffrn_measured_fraction_theta_full 0.986
_diffrn_measured_fraction_theta_max 0.918
_diffrn_measurement_device_type 'Bruker Apex II CCD area detector'
_diffrn_measurement_method 'phi and omega scans'
_diffrn_radiation_monochromator graphite
_diffrn_radiation_source 'fine-focus sealed tube'
_diffrn_radiation_type MoK\a
_diffrn_radiation_wavelength 0.71073
_diffrn_reflns_av_R_equivalents 0.0442
_diffrn_reflns_av_sigmaI/netI 0.0614
_diffrn_reflns_limit_h_max 7
_diffrn_reflns_limit_h_min -7
_diffrn_reflns_limit_k_max 12
_diffrn_reflns_limit_k_min -10
_diffrn_reflns_limit_l_max 17
_diffrn_reflns_limit_l_min -17
_diffrn_reflns_number 4917
_diffrn_reflns_theta_full 25.00
_diffrn_reflns_theta_max 28.25
_diffrn_reflns_theta_min 2.74
_exptl_absorpt_coefficient_mu 0.119
_exptl_absorpt_correction_T_max 0.9778
_exptl_absorpt_correction_T_min 0.9596
_exptl_absorpt_correction_type multi-scan
_exptl_absorpt_process_details 'SADABS (Bruker, 1999)'
_exptl_crystal_colour colourless
_exptl_crystal_density_diffrn 1.428
_exptl_crystal_density_method 'not measured'
_exptl_crystal_description needle
_exptl_crystal_F_000 328
_exptl_crystal_size_max 0.35
_exptl_crystal_size_mid 0.22
_exptl_crystal_size_min 0.19
_refine_diff_density_max 0.123
_refine_diff_density_min -0.159
_refine_diff_density_rms 0.038
_refine_ls_abs_structure_details 'Flack H D (1983), Acta Cryst. A39, 876-881'
_refine_ls_abs_structure_Flack -1(2)
_refine_ls_extinction_method none
_refine_ls_goodness_of_fit_ref 0.838
_refine_ls_hydrogen_treatment mixed
_refine_ls_matrix_type full
_refine_ls_number_parameters 113
_refine_ls_number_reflns 1534
_refine_ls_number_restraints 0
_refine_ls_restrained_S_all 0.838
_refine_ls_R_factor_all 0.0988
_refine_ls_R_factor_gt 0.0472
_refine_ls_shift/su_max 0.000
_refine_ls_shift/su_mean 0.000
_refine_ls_structure_factor_coef Fsqd
_refine_ls_weighting_details 'calc w=1/[\s^2^(Fo^2^)+(0.1000P)^2^+0.0000P] where P=(Fo^2^+2Fc^2^)/3'
_refine_ls_weighting_scheme calc
_refine_ls_wR_factor_gt 0.1155
_refine_ls_wR_factor_ref 0.1480
_reflns_number_gt 917
_reflns_number_total 1534
_reflns_threshold_expression >2sigma(I)
_cod_data_source_file ol902301h_si_003.cif
_cod_data_source_block new
_cod_depositor_comments
;
The following automatic conversions were performed:

'_symmetry_cell_setting' value 'Orthorhombic' changed to
'orthorhombic' according to
/home/saulius/struct/CIF-dictionaries/cif_core.dic dictionary named
'cif_core.dic' version 2.4.2 from 2011-04-26.

Automatic conversion script
Id: cif_fix_values 1715 2011-07-08 13:25:40Z adriana 
;
_cod_original_sg_symbol_H-M P2(1)2(1)2(1)
_cod_database_code 1504287

loop_
_symmetry_equiv_pos_as_xyz
'x, y, z'
'-x+1/2, -y, z+1/2'
'-x, y+1/2, -z+1/2'
'x+1/2, -y+1/2, -z'

loop_
_atom_site_label
_atom_site_type_symbol
_atom_site_fract_x
_atom_site_fract_y
_atom_site_fract_z
_atom_site_U_iso_or_equiv
_atom_site_adp_type
_atom_site_occupancy
_atom_site_symmetry_multiplicity
_atom_site_calc_flag
_atom_site_refinement_flags
C1 C 0.6845(5) -0.0923(3) 0.4817(3) 0.0510(8) Uani 1 1 d .
C2 C 0.8488(5) -0.0328(4) 0.5531(2) 0.0446(8) Uani 1 1 d .
H2A H 0.9031 -0.1096 0.5983 0.053 Uiso 1 1 calc R
H2B H 0.7889 0.0462 0.5947 0.053 Uiso 1 1 calc R
C3 C 1.0269(5) 0.0245(3) 0.48305(19) 0.0360(7) Uani 1 1 d .
C4 C 1.0081(5) 0.1867(3) 0.4612(2) 0.0458(8) Uani 1 1 d .
C5 C 1.0232(6) 0.0736(4) 0.3022(2) 0.0588(9) Uani 1 1 d .
C6 C 0.9842(5) -0.0462(3) 0.3805(2) 0.0427(7) Uani 1 1 d .
C7 C 1.2460(7) 0.0650(5) 0.2539(3) 0.0796(13) Uani 1 1 d .
H7A H 1.2679 0.1490 0.2100 0.119 Uiso 1 1 calc R
H7B H 1.2574 -0.0239 0.2139 0.119 Uiso 1 1 calc R
H7C H 1.3539 0.0644 0.3071 0.119 Uiso 1 1 calc R
O1 O 0.5066(3) -0.1408(3) 0.5003(2) 0.0793(9) Uani 1 1 d .
O2 O 0.9991(4) 0.2862(3) 0.5216(2) 0.0694(8) Uani 1 1 d .
O3 O 1.0020(4) 0.2111(2) 0.35919(19) 0.0600(7) Uani 1 1 d .
O4 O 0.7581(3) -0.0892(2) 0.38376(18) 0.0574(7) Uani 1 1 d .
H6 H 1.063(4) -0.138(3) 0.367(2) 0.037(8) Uiso 1 1 d .
H3 H 1.177(6) 0.009(3) 0.505(2) 0.045(8) Uiso 1 1 d .
H5 H 0.917(7) 0.076(4) 0.255(3) 0.076(12) Uiso 1 1 d .

loop_
_atom_site_aniso_label
_atom_site_aniso_U_11
_atom_site_aniso_U_22
_atom_site_aniso_U_33
_atom_site_aniso_U_23
_atom_site_aniso_U_13
_atom_site_aniso_U_12
C1 0.0406(17) 0.0253(15) 0.087(3) 0.0096(17) 0.0055(16) 0.0024(15)
C2 0.0373(16) 0.0414(17) 0.0551(17) 0.0069(15) 0.0044(14) 0.0039(14)
C3 0.0252(15) 0.0376(16) 0.0453(15) 0.0008(12) -0.0049(12) 0.0025(12)
C4 0.0271(15) 0.0411(18) 0.069(2) -0.0029(16) 0.0080(16) -0.0017(15)
C5 0.065(2) 0.068(3) 0.0437(17) 0.0063(17) -0.0139(17) -0.003(2)
C6 0.0418(18) 0.0348(17) 0.0516(17) -0.0014(13) -0.0061(15) -0.0014(14)
C7 0.105(3) 0.079(3) 0.055(2) 0.011(2) 0.027(2) -0.001(3)
O1 0.0391(13) 0.0424(13) 0.156(3) 0.0139(13) 0.0084(16) -0.0082(12)
O2 0.0505(14) 0.0456(14) 0.1122(19) -0.0271(13) 0.0192(14) -0.0088(12)
O3 0.0632(15) 0.0400(13) 0.0766(15) 0.0179(11) 0.0038(13) 0.0048(12)
O4 0.0466(13) 0.0502(14) 0.0754(15) -0.0095(13) -0.0138(11) -0.0128(11)

loop_
_atom_type_symbol
_atom_type_description
_atom_type_scat_dispersion_real
_atom_type_scat_dispersion_imag
_atom_type_scat_source
C C 0.0033 0.0016 'International Tables Vol C Tables 4.2.6.8 and 6.1.1.4'
H H 0.0000 0.0000 'International Tables Vol C Tables 4.2.6.8 and 6.1.1.4'
O O 0.0106 0.0060 'International Tables Vol C Tables 4.2.6.8 and 6.1.1.4'

loop_
_geom_angle_atom_site_label_1
_geom_angle_atom_site_label_2
_geom_angle_atom_site_label_3
_geom_angle
O1 C1 O4 120.1(3)
O1 C1 C2 129.2(3)
O4 C1 C2 110.6(3)
C1 C2 C3 104.3(2)
C1 C2 H2A 110.9
C3 C2 H2A 110.9
C1 C2 H2B 110.9
C3 C2 H2B 110.9
H2A C2 H2B 108.9
C4 C3 C6 103.7(2)
C4 C3 C2 113.1(2)
C6 C3 C2 104.9(2)
C4 C3 H3 105.6(19)
C6 C3 H3 111.4(16)
C2 C3 H3 117.4(17)
O2 C4 O3 121.4(3)
O2 C4 C3 128.1(3)
O3 C4 C3 110.5(2)
O3 C5 C6 105.0(2)
O3 C5 C7 109.7(3)
C6 C5 C7 112.8(3)
O3 C5 H5 105(3)
C6 C5 H5 111(3)
C7 C5 H5 113(2)
O4 C6 C3 105.0(2)
O4 C6 C5 111.5(3)
C3 C6 C5 105.3(2)
O4 C6 H6 104.6(16)
C3 C6 H6 115.7(16)
C5 C6 H6 114.4(16)
C5 C7 H7A 109.5
C5 C7 H7B 109.5
H7A C7 H7B 109.5
C5 C7 H7C 109.5
H7A C7 H7C 109.5
H7B C7 H7C 109.5
C4 O3 C5 111.0(2)
C1 O4 C6 110.9(2)

loop_
_geom_bond_atom_site_label_1
_geom_bond_atom_site_label_2
_geom_bond_distance
C1 O1 1.208(4)
C1 O4 1.351(4)
C1 C2 1.476(5)
C2 C3 1.519(4)
C2 H2A 0.9700
C2 H2B 0.9700
C3 C4 1.500(4)
C3 C6 1.501(4)
C3 H3 0.98(3)
C4 O2 1.196(3)
C4 O3 1.343(4)
C5 O3 1.455(4)
C5 C6 1.506(5)
C5 C7 1.514(5)
C5 H5 0.89(4)
C6 O4 1.451(4)
C6 H6 0.98(3)
C7 H7A 0.9600
C7 H7B 0.9600
C7 H7C 0.9600

loop_
_geom_torsion_atom_site_label_1
_geom_torsion_atom_site_label_2
_geom_torsion_atom_site_label_3
_geom_torsion_atom_site_label_4
_geom_torsion
O1 C1 C2 C3 -174.4(3)
O4 C1 C2 C3 6.4(3)
C1 C2 C3 C4 95.7(3)
C1 C2 C3 C6 -16.6(3)
C6 C3 C4 O2 168.5(3)
C2 C3 C4 O2 55.5(4)
C6 C3 C4 O3 -11.5(4)
C2 C3 C4 O3 -124.6(3)
C4 C3 C6 O4 -98.2(3)
C2 C3 C6 O4 20.7(3)
C4 C3 C6 C5 19.7(3)
C2 C3 C6 C5 138.5(3)
O3 C5 C6 O4 92.2(3)
C7 C5 C6 O4 -148.5(3)
O3 C5 C6 C3 -21.1(3)
C7 C5 C6 C3 98.2(3)
O2 C4 O3 C5 178.0(3)
C3 C4 O3 C5 -2.0(4)
C6 C5 O3 C4 14.7(4)
C7 C5 O3 C4 -106.8(3)
O1 C1 O4 C6 -172.1(3)
C2 C1 O4 C6 7.2(4)
C3 C6 O4 C1 -17.8(3)
C5 C6 O4 C1 -131.3(3)
